data_2010889
loop_
_publ_author_name
'Price, Caroline'
'D\"orfler, Udo'
'Kennedy, John D.'
'Thornton-Pett, Mark'

_publ_section_title
;
 Polyhedral azaborane chemistry,
 6-(C~5~H~5~N)-<i>arachno</i>-4-NB~8~H~11~
;
_journal_issue 5
_journal_name_full 'Acta Crystallographica Section C'
_journal_page_first 600
_journal_page_last 601
_journal_paper_doi 10.1107/S0108270100002742
_journal_volume 56
_journal_year 2000
_chemical_formula_moiety 'C5 H16 B8 N2'
_chemical_formula_sum 'C5 H16 B8 N2'
_chemical_formula_weight 190.68
_chemical_name_systematic ?
_space_group_IT_number 33
_symmetry_cell_setting orthorhombic
_symmetry_space_group_name_Hall 'P 2c -2n'
_symmetry_space_group_name_H-M 'P n a 21'
_audit_creation_method SHELXL-97
_cell_angle_alpha 90.00
_cell_angle_beta 90.00
_cell_angle_gamma 90.00
_cell_formula_units_Z 4
_cell_length_a 14.36180(10)
_cell_length_b 10.46000(10)
_cell_length_c 7.57790(10)
_cell_measurement_temperature 190(2)
_cell_volume 1138.39(2)
_computing_cell_refinement 'DENZO-SMN (Otwinowski & Minor, 1996)'
_computing_data_collection 'KCCD (Nonius, 1998)'
_computing_data_reduction 'DENZO-SMN (Otwinowski & Minor, 1996)'
_computing_molecular_graphics 'ORTEX5 (McArdle, 1995)'
_computing_publication_material 'SHELXL-97 (Sheldrick, 1997)'
_computing_structure_refinement 'SHELXL-97 (Sheldrick, 1997)'
_computing_structure_solution 'SHELXS-97 (Sheldrick, 1990)'
_diffrn_ambient_temperature 190(2)
_diffrn_detector_area_resol_mean 9.091
_diffrn_measured_fraction_theta_full .953
_diffrn_measured_fraction_theta_max .953
_diffrn_measurement_device_type 'Nonius KappaCCD area detector diffractometer'
_diffrn_measurement_method 'Area-detector \f and \w scans'
_diffrn_radiation_monochromator graphite
_diffrn_radiation_source 'fine-focus sealed tube'
_diffrn_radiation_type MoK\a
_diffrn_radiation_wavelength .71073
_diffrn_reflns_av_R_equivalents .0419
_diffrn_reflns_av_sigmaI/netI .0209
_diffrn_reflns_limit_h_max 20
_diffrn_reflns_limit_h_min -20
_diffrn_reflns_limit_k_max 14
_diffrn_reflns_limit_k_min -14
_diffrn_reflns_limit_l_max 10
_diffrn_reflns_limit_l_min -10
_diffrn_reflns_number 26404
_diffrn_reflns_theta_full 30.48
_diffrn_reflns_theta_max 30.48
_diffrn_reflns_theta_min 2.41
_exptl_absorpt_coefficient_mu .056
_exptl_absorpt_correction_T_max .9966
_exptl_absorpt_correction_T_min .9867
_exptl_absorpt_correction_type multi-scan
_exptl_absorpt_process_details '(Blessing, 1995)'
_exptl_crystal_colour yellow
_exptl_crystal_density_diffrn 1.113
_exptl_crystal_density_method 'not measured'
_exptl_crystal_description prism
_exptl_crystal_F_000 400
_exptl_crystal_size_max .24
_exptl_crystal_size_mid .18
_exptl_crystal_size_min .06
_refine_diff_density_max .140
_refine_diff_density_min -.160
_refine_ls_abs_structure_details 'Flack H D (1983), Acta Cryst. A39, 876-881'
_refine_ls_abs_structure_Flack 1.5(11)
_refine_ls_extinction_method none
_refine_ls_goodness_of_fit_ref 1.067
_refine_ls_hydrogen_treatment mixed
_refine_ls_matrix_type full
_refine_ls_number_parameters 185
_refine_ls_number_reflns 3204
_refine_ls_number_restraints 1
_refine_ls_restrained_S_all 1.067
_refine_ls_R_factor_all .0365
_refine_ls_R_factor_gt .0348
_refine_ls_shift/su_max .001
_refine_ls_shift/su_mean .000
_refine_ls_structure_factor_coef Fsqd
_refine_ls_weighting_details 'calc w=1/[\s^2^(Fo^2^)+(0.0562P)^2^+0.0813P] where P=(Fo^2^+2Fc^2^)/3'
_refine_ls_weighting_scheme calc
_refine_ls_wR_factor_ref .0931
_reflns_number_gt 3077
_reflns_number_total 3204
_reflns_threshold_expression >2sigma(I)
_cod_data_source_file br1272.cif
_cod_data_source_block I
_cod_database_code 2010889
_cod_database_fobs_code 2010889

loop_
_symmetry_equiv_pos_as_xyz
'x, y, z'
'-x+1/2, y+1/2, z+1/2'
'x+1/2, -y+1/2, z'
'-x, -y, z+1/2'

loop_
_atom_site_label
_atom_site_fract_x
_atom_site_fract_y
_atom_site_fract_z
_atom_site_U_iso_or_equiv
_atom_site_adp_type
_atom_site_calc_flag
_atom_site_refinement_flags
_atom_site_occupancy
_atom_site_disorder_assembly
_atom_site_disorder_group
_atom_site_type_symbol
B2 .61305(7) -.11540(10) .12282(16) .0329(2) Uani d . 1 . . B
H2 .6101(9) -.0783(14) -.014(2) .039(3) Uiso d . 1 . . H
B3 .71392(8) -.10069(12) .26392(18) .0380(2) Uani d . 1 . . B
H3 .7796(9) -.0459(14) .229(2) .048(4) Uiso d . 1 . . H
B6 .56286(7) -.26681(9) .15134(14) .03049(19) Uani d . 1 . . B
H6 .5426(8) -.3282(11) .2630(17) .031(3) Uiso d . 1 . . H
N61 .51072(5) -.31278(7) -.01888(11) .03052(17) Uani d . 1 . . N
C62 .55371(8) -.32651(11) -.17561(15) .0383(2) Uani d . 1 . . C
H62 .6181 -.3066 -.1848 .051(4) Uiso calc R 1 . . H
C63 .50672(8) -.36869(11) -.32277(14) .0429(2) Uani d . 1 . . C
H63 .5382 -.3762 -.4325 .062(5) Uiso calc R 1 . . H
C64 .41320(8) -.40017(10) -.31025(15) .0411(2) Uani d . 1 . . C
H64 .3801 -.4309 -.4101 .058(4) Uiso calc R 1 . . H
C65 .36940(7) -.38594(11) -.14964(16) .0404(2) Uani d . 1 . . C
H65 .3053 -.4065 -.1373 .062(5) Uiso calc R 1 . . H
C66 .41948(7) -.34166(10) -.00739(14) .0360(2) Uani d . 1 . . C
H66 .3887 -.3311 .1026 .043(4) Uiso calc R 1 . . H
B7 .68635(7) -.25299(10) .15570(17) .0351(2) Uani d . 1 . . B
H7 .7337(9) -.2899(13) .0493(19) .042(3) Uiso d . 1 . . H
H78 .6994(10) -.3280(13) .288(2) .044(4) Uiso d . 1 . . H
B8 .73358(8) -.24070(13) .38385(18) .0416(3) Uani d . 1 . . B
H89 .6850(11) -.2616(16) .505(2) .062(5) Uiso d . 1 . . H
H8 .8076(10) -.2610(14) .416(2) .047(4) Uiso d . 1 . . H
N4 .55926(6) -.10322(8) .44236(11) .03517(19) Uani d . 1 . . N
H4 .5261(10) -.0624(18) .532(2) .061(5) Uiso d . 1 . . H
B5 .51709(7) -.12431(11) .26099(15) .0329(2) Uani d . 1 . . B
H5 .4459(9) -.0917(14) .241(2) .043(4) Uiso d . 1 . . H
B9 .66180(8) -.11060(12) .47779(17) .0395(2) Uani d . 1 . . B
H9 .6863(9) -.0686(14) .6000(19) .042(3) Uiso d . 1 . . H
B1 .60906(8) -.01135(11) .30112(16) .0373(2) Uani d . 1 . . B
H1 .6026(9) .0968(15) .299(2) .054(4) Uiso d . 1 . . H

loop_
_atom_site_aniso_label
_atom_site_aniso_U_11
_atom_site_aniso_U_22
_atom_site_aniso_U_33
_atom_site_aniso_U_12
_atom_site_aniso_U_13
_atom_site_aniso_U_23
B2 .0326(5) .0325(4) .0337(5) .0004(4) .0034(4) .0000(4)
B3 .0301(5) .0401(5) .0438(6) -.0025(4) .0021(4) -.0082(5)
B6 .0294(4) .0333(4) .0287(4) .0010(4) .0005(4) -.0003(4)
N61 .0302(4) .0315(4) .0299(3) .0006(3) .0010(3) .0001(3)
C62 .0390(5) .0435(5) .0325(4) -.0033(4) .0050(4) -.0029(4)
C63 .0520(6) .0444(5) .0322(5) -.0018(4) .0026(4) -.0033(4)
C64 .0485(6) .0366(5) .0382(5) .0026(4) -.0111(4) -.0043(4)
C65 .0348(4) .0422(5) .0440(5) .0008(4) -.0053(4) -.0045(4)
C66 .0309(4) .0413(5) .0360(4) .0000(3) .0004(4) -.0015(4)
B7 .0299(4) .0366(5) .0389(5) .0024(4) .0006(4) -.0051(4)
B8 .0328(5) .0472(6) .0449(6) .0073(4) -.0072(5) -.0069(5)
N4 .0328(4) .0407(4) .0320(4) .0041(3) .0020(3) -.0052(4)
B5 .0297(4) .0360(5) .0332(5) .0036(4) .0014(4) -.0009(4)
B9 .0351(5) .0461(6) .0372(5) .0037(4) -.0025(4) -.0086(5)
B1 .0369(5) .0345(5) .0405(6) .0019(4) .0027(4) -.0038(5)

loop_
_atom_type_symbol
_atom_type_description
_atom_type_scat_dispersion_real
_atom_type_scat_dispersion_imag
_atom_type_scat_source
C C .0033 .0016 'International Tables Vol C Tables 4.2.6.8 and 6.1.1.4'
H H .0000 .0000 'International Tables Vol C Tables 4.2.6.8 and 6.1.1.4'
B B .0013 .0007 'International Tables Vol C Tables 4.2.6.8 and 6.1.1.4'
N N .0061 .0033 'International Tables Vol C Tables 4.2.6.8 and 6.1.1.4'

loop_
_geom_angle_atom_site_label_1
_geom_angle_atom_site_label_2
_geom_angle_atom_site_label_3
_geom_angle
_geom_angle_publ_flag
B5 B2 B1 62.44(7) ?
B5 B2 B6 63.26(6) ?
B1 B2 B6 117.18(8) ?
B5 B2 B7 109.78(8) ?
B1 B2 B7 114.38(8) ?
B6 B2 B7 60.09(6) ?
B5 B2 B3 106.53(8) ?
B1 B2 B3 60.82(7) ?
B6 B2 B3 109.49(8) ?
B7 B2 B3 61.15(6) ?
B5 B2 H2 123.7(7) ?
B1 B2 H2 120.5(7) ?
B6 B2 H2 114.6(7) ?
B7 B2 H2 115.5(7) ?
B3 B2 H2 123.7(7) ?
B8 B3 B9 63.09(7) ?
B8 B3 B1 119.38(9) ?
B9 B3 B1 62.39(7) ?
B8 B3 B2 111.47(8) ?
B9 B3 B2 101.29(7) ?
B1 B3 B2 57.63(6) ?
B8 B3 B7 62.58(7) ?
B9 B3 B7 105.33(8) ?
B1 B3 B7 109.95(8) ?
B2 B3 B7 59.24(6) ?
B8 B3 H3 114.2(7) ?
B9 B3 H3 126.0(8) ?
B1 B3 H3 118.1(7) ?
B2 B3 H3 124.9(8) ?
B7 B3 H3 121.0(8) ?
N61 B6 B2 111.84(8) ?
N61 B6 B7 121.09(8) yes
B2 B6 B7 61.26(6) ?
N61 B6 B5 116.90(7) yes
B2 B6 B5 57.83(6) ?
B7 B6 B5 106.47(7) yes
N61 B6 H6 109.1(6) ?
B2 B6 H6 136.9(6) ?
B7 B6 H6 107.2(6) ?
B5 B6 H6 91.8(6) ?
C62 N61 C66 118.62(9) ?
C62 N61 B6 122.67(8) ?
C66 N61 B6 118.70(9) ?
N61 C62 C63 121.61(10) ?
C62 C63 C64 119.73(10) ?
C65 C64 C63 118.49(10) ?
C66 C65 C64 119.32(10) ?
N61 C66 C65 122.21(10) ?
B6 B7 B2 58.65(6) ?
B6 B7 B3 107.09(7) ?
B2 B7 B3 59.61(6) ?
B6 B7 B8 112.70(8) yes
B2 B7 B8 106.64(8) ?
B3 B7 B8 56.39(7) ?
B6 B7 H7 124.2(7) ?
B2 B7 H7 122.0(7) ?
B3 B7 H7 119.2(7) ?
B8 B7 H7 118.0(7) ?
B6 B7 H78 96.3(6) ?
B2 B7 H78 132.9(6) ?
B3 B7 H78 98.6(6) ?
B8 B7 H78 42.8(6) ?
H7 B7 H78 105.1(10) ?
B3 B8 B9 59.55(7) ?
B3 B8 B7 61.04(7) ?
B9 B8 B7 101.84(8) yes
B3 B8 H78 104.1(7) ?
B9 B8 H78 122.4(6) ?
B7 B8 H78 43.6(7) ?
B3 B8 H89 117.8(8) ?
B9 B8 H89 60.3(8) ?
B7 B8 H89 119.7(8) ?
H78 B8 H89 94.7(10) ?
B3 B8 H8 115.5(8) ?
B9 B8 H8 126.0(8) ?
B7 B8 H8 122.7(8) ?
H78 B8 H8 111.1(10) ?
H89 B8 H8 111.2(11) ?
B9 N4 B5 123.13(8) yes
B9 N4 B1 73.30(7) yes
B5 N4 B1 70.20(7) yes
B9 N4 H4 113.1(10) ?
B5 N4 H4 121.6(10) ?
B1 N4 H4 116.1(11) ?
N4 B5 B2 102.82(8) ?
N4 B5 B1 57.20(6) ?
B2 B5 B1 58.86(6) ?
N4 B5 B6 112.74(8) yes
B2 B5 B6 58.91(6) ?
B1 B5 B6 110.39(7) ?
N4 B5 H5 117.0(8) ?
B2 B5 H5 130.3(8) ?
B1 B5 H5 120.5(8) ?
B6 B5 H5 122.0(8) ?
N4 B9 B3 104.24(9) ?
N4 B9 B8 121.10(9) yes
B3 B9 B8 57.36(7) ?
N4 B9 B1 56.01(6) ?
B3 B9 B1 58.97(7) ?
B8 B9 B1 111.19(8) ?
N4 B9 H89 105.9(6) ?
B3 B9 H89 94.8(6) ?
B8 B9 H89 38.7(6) ?
B1 B9 H89 135.8(6) ?
N4 B9 H9 116.8(7) ?
B3 B9 H9 128.0(7) ?
B8 B9 H9 116.5(7) ?
B1 B9 H9 121.5(8) ?
H89 B9 H9 102.7(10) ?
N4 B1 B2 99.10(8) ?
N4 B1 B3 99.60(8) ?
B2 B1 B3 61.55(7) ?
N4 B1 B5 52.59(6) ?
B2 B1 B5 58.71(6) ?
B3 B1 B5 104.34(8) ?
N4 B1 B9 50.69(6) ?
B2 B1 B9 101.38(8) ?
B3 B1 B9 58.64(7) ?
B5 B1 B9 93.11(8) ?
N4 B1 H1 124.8(9) ?
B2 B1 H1 128.0(9) ?
B3 B1 H1 125.8(7) ?
B5 B1 H1 126.3(7) ?
B9 B1 H1 127.0(9) ?

loop_
_geom_bond_atom_site_label_1
_geom_bond_atom_site_label_2
_geom_bond_site_symmetry_2
_geom_bond_distance
_geom_bond_publ_flag
B2 B5 . 1.7333(15) ?
B2 B1 . 1.7360(16) ?
B2 B6 . 1.7535(15) ?
B2 B7 . 1.8004(15) ?
B2 B3 . 1.8071(17) ?
B2 H2 . 1.109(16) ?
B3 B8 . 1.7466(18) ?
B3 B9 . 1.7882(18) ?
B3 B1 . 1.7946(17) ?
B3 B7 . 1.8350(16) ?
B3 H3 . 1.134(14) ?
B6 N61 . 1.5671(13) yes
B6 B7 . 1.7798(14) yes
B6 B5 . 1.8287(15) yes
B6 H6 . 1.101(13) ?
N61 C62 . 1.3462(13) ?
N61 C66 . 1.3475(12) ?
C62 C63 . 1.3762(16) ?
C63 C64 . 1.3861(17) ?
C64 C65 . 1.3781(17) ?
C65 C66 . 1.3762(15) ?
B7 B8 . 1.8616(18) yes
B7 H7 . 1.124(14) ?
B7 H78 . 1.287(15) ?
B8 B9 . 1.8497(17) yes
B8 H78 . 1.267(14) ?
B8 H89 . 1.171(18) ?
B8 H8 . 1.112(15) ?
N4 B9 . 1.4989(14) yes
N4 B5 . 1.5180(14) yes
N4 B1 . 1.6064(15) yes
N4 H4 . .935(17) ?
B5 B1 . 1.7982(16) ?
B5 H5 . 1.088(13) ?
B9 B1 . 1.8557(18) ?
B9 H89 . 1.627(16) ?
B9 H9 . 1.084(14) ?
B1 H1 . 1.135(15) ?
